data_7712914
loop_
_publ_author_name
'Han, Tian'
'Wang, Xiao-Qin'
'Guo, Tong'
'Cao, Hong-Sheng'
'Chen, Wei-Peng'
'He, Ling'

_publ_section_title
;
 Modulation of the magnetic dynamics in two air-stable sulfur-ligated
 dysprosium complexes via polymerization
;
_journal_name_full 'Dalton Transactions'
_journal_paper_doi 10.1039/D3DT00714F
_journal_year 2023
_chemical_formula_moiety 'C21.29 H22.57 Dy N4 Na O6 S4, 0.74(C H4 O)'
_chemical_formula_sum 'C22.02 H25.52 Dy N4 Na O6.74 S4'
_chemical_formula_weight 767.79
_space_group_crystal_system monoclinic
_space_group_IT_number 14
_space_group_name_Hall '-P 2ybc'
_space_group_name_H-M_alt 'P 1 21/c 1'
_atom_sites_solution_hydrogens mixed
_audit_creation_date 2023-04-13
_audit_creation_method
;
Olex2 1.2
(compiled 2018.05.29 svn.r3508 for OlexSys, GUI svn.r5506)
;
_audit_update_record
;
2023-04-14 deposited with the CCDC.	2023-05-01 downloaded from the CCDC.
;
_cell_angle_alpha 90
_cell_angle_beta 97.591(3)
_cell_angle_gamma 90
_cell_formula_units_Z 4
_cell_length_a 10.0840(8)
_cell_length_b 13.8668(10)
_cell_length_c 20.6024(14)
_cell_measurement_reflns_used 7351
_cell_measurement_temperature 150(2)
_cell_measurement_theta_max 28.20
_cell_measurement_theta_min 2.48
_cell_volume 2855.6(4)
_computing_cell_refinement 'SAINT V8.40A (?, 2016)'
_computing_data_collection 'Bruker APEX2'
_computing_data_reduction 'SAINT V8.40A (?, 2016)'
_computing_molecular_graphics 'Olex2 (Dolomanov et al., 2009)'
_computing_publication_material 'Olex2 (Dolomanov et al., 2009)'
_computing_structure_refinement 'ShelXL (Sheldrick, 2015)'
_computing_structure_solution 'ShelXT (Sheldrick, 2015)'
_diffrn_ambient_temperature 150.0
_diffrn_measured_fraction_theta_full 0.999
_diffrn_measured_fraction_theta_max 0.999
_diffrn_measurement_device_type 'Bruker APEX-II CCD'
_diffrn_measurement_method '\f and \w scans'
_diffrn_radiation_type MoK\a
_diffrn_radiation_wavelength 0.71073
_diffrn_reflns_av_R_equivalents 0.0558
_diffrn_reflns_av_unetI/netI 0.0490
_diffrn_reflns_Laue_measured_fraction_full 0.999
_diffrn_reflns_Laue_measured_fraction_max 0.999
_diffrn_reflns_number 5013
_diffrn_reflns_point_group_measured_fraction_full 0.999
_diffrn_reflns_point_group_measured_fraction_max 0.999
_diffrn_reflns_theta_full 25.010
_diffrn_reflns_theta_max 25.010
_diffrn_reflns_theta_min 1.994
_exptl_absorpt_coefficient_mu 2.971
_exptl_absorpt_correction_T_max 0.754
_exptl_absorpt_correction_T_min 0.622
_exptl_absorpt_correction_type multi-scan
_exptl_absorpt_process_details
;
 TWINABS-2012/1 (Bruker,2012) was used for absorption correction.

Final HKLF 4 output contains 28104 reflections, Rint = 0.0558
 (14403 with I > 3sig(I), Rint = 0.0409)
;
_exptl_crystal_colour 'clear colourless'
_exptl_crystal_colour_lustre clear
_exptl_crystal_colour_primary colourless
_exptl_crystal_density_diffrn 1.786
_exptl_crystal_description plate
_exptl_crystal_F_000 1522
_exptl_crystal_size_max 0.209
_exptl_crystal_size_mid 0.136
_exptl_crystal_size_min 0.095
_refine_diff_density_max 0.879
_refine_diff_density_min -1.207
_refine_diff_density_rms 0.157
_refine_ls_extinction_method none
_refine_ls_goodness_of_fit_ref 1.103
_refine_ls_hydrogen_treatment mixed
_refine_ls_matrix_type full
_refine_ls_number_parameters 397
_refine_ls_number_reflns 5013
_refine_ls_number_restraints 41
_refine_ls_restrained_S_all 1.099
_refine_ls_R_factor_all 0.0663
_refine_ls_R_factor_gt 0.0470
_refine_ls_shift/su_max 0.000
_refine_ls_shift/su_mean 0.000
_refine_ls_structure_factor_coef Fsqd
_refine_ls_weighting_details 'w=1/[\s^2^(Fo^2^)+32.8390P] where P=(Fo^2^+2Fc^2^)/3'
_refine_ls_weighting_scheme calc
_refine_ls_wR_factor_gt 0.0894
_refine_ls_wR_factor_ref 0.0944
_reflns_Friedel_coverage 0.000
_reflns_number_gt 4102
_reflns_number_total 5013
_reflns_threshold_expression 'I > 2\s(I)'
_cod_data_source_file d3dt00714f2.cif
_cod_data_source_block 2a
_cod_database_code 7712914
_shelx_shelxl_version_number 2018/3
_shelx_space_group_comment
;
The symmetry employed for this shelxl refinement is uniquely defined
by the following loop, which should always be used as a source of
symmetry information in preference to the above space-group names.
They are only intended as comments.
;
_shelx_estimated_absorpt_t_max 0.766
_shelx_estimated_absorpt_t_min 0.576
_olex2_refinement_description
;
1. Fixed Uiso
 At 1.2 times of:
  All C(H) groups
 At 1.5 times of:
  All C(H,H,H) groups, All O(H) groups, All O(H,H) groups
2. Restrained distances
 O5-H5B = O5-H5A
 0.87 with sigma of 0.02
 H5B-H5A
 1.38 with sigma of 0.04
 O7-C22 \\sim O7A-C22A
 with sigma of 0.02
 Na1-H5B \\sim Na1-H5A
 with sigma of 0.02
3. Uiso/Uaniso restraints and constraints
O7 \\sim C22: within 2A with sigma of 0.02 and sigma for terminal atoms of 0.04
O7 \\sim C22 \\sim C22A \\sim O7A: within 2A with sigma of 0.001 and sigma for
terminal atoms of 0.002
C23 \\sim O5: within 2A with sigma of 0.01 and sigma for terminal atoms of 0.02
4. Others
 Sof(H5B)=1-FVAR(1)
 Sof(C23)=Sof(H23A)=Sof(H23B)=Sof(H23C)=FVAR(1)
 Sof(O7)=Sof(H7A)=Sof(C22)=Sof(H22A)=Sof(H22B)=Sof(H22C)=FVAR(2)
 Sof(C22A)=Sof(H22D)=Sof(H22E)=Sof(H22F)=Sof(O7A)=Sof(H7AA)=FVAR(3)
5.a Me refined with riding coordinates:
 C23(H23A,H23B,H23C)
5.b Aromatic/amide H refined with riding coordinates:
 C2(H2), C3(H3), C4(H4), C5(H5), C7(H7), C8(H8), C9(H9), C10(H10), C12(H12),
 C13(H13), C14(H14), C15(H15), C17(H17), C18(H18), C19(H19), C20(H20)
5.c Idealised Me refined as rotating group:
 C21(H21A,H21B,H21C), C22(H22A,H22B,H22C), C22A(H22D,H22E,H22F)
5.d Idealised tetrahedral OH refined as rotating group:
 O7(H7A), O7A(H7AA)
;
_olex2_submission_special_instructions 'No special instructions were received'

loop_
_space_group_symop_operation_xyz
'x, y, z'
'-x, y+1/2, -z+1/2'
'-x, -y, -z'
'x, -y-1/2, z-1/2'

loop_
_atom_site_label
_atom_site_type_symbol
_atom_site_fract_x
_atom_site_fract_y
_atom_site_fract_z
_atom_site_U_iso_or_equiv
_atom_site_adp_type
_atom_site_occupancy
_atom_site_site_symmetry_order
_atom_site_calc_flag
_atom_site_refinement_flags_posn
_atom_site_refinement_flags_adp
_atom_site_refinement_flags_occupancy
_atom_site_disorder_assembly
_atom_site_disorder_group
Dy1 Dy -0.35597(3) -0.37513(2) -0.66264(2) 0.01855(10) Uani 1 1 d . . . . .
S1 S -0.4148(2) -0.50531(14) -0.77100(9) 0.0288(5) Uani 1 1 d . . . . .
S2 S -0.1287(2) -0.31770(16) -0.72148(10) 0.0336(5) Uani 1 1 d . . . . .
S3 S -0.2106(2) -0.28510(16) -0.55016(11) 0.0414(5) Uani 1 1 d . . . . .
S4 S -0.13969(19) -0.50441(14) -0.63153(9) 0.0253(4) Uani 1 1 d . . . . .
Na1 Na -0.6238(3) -0.2161(2) -0.71081(13) 0.0252(6) Uani 1 1 d D . . . .
O1 O -0.5858(5) -0.3900(3) -0.6959(2) 0.0226(11) Uani 1 1 d . . . . .
O2 O -0.4059(5) -0.2574(4) -0.7410(2) 0.0262(12) Uani 1 1 d . . . . .
O3 O -0.4838(5) -0.2618(3) -0.6117(2) 0.0239(11) Uani 1 1 d . . . . .
O4 O -0.4014(5) -0.4909(3) -0.5875(2) 0.0226(11) Uani 1 1 d . . . . .
O5 O -0.8331(6) -0.1994(5) -0.6710(3) 0.0418(15) Uani 1 1 d D U . . .
H5B H -0.853(6) -0.157(9) -0.643(6) 0.063 Uiso 0.71(2) 1 d DR . P A 1
H5A H -0.908(3) -0.226(6) -0.688(3) 0.063 Uiso 1 1 d DR . . . .
O6 O -0.7381(7) -0.2134(5) -0.8151(3) 0.0439(17) Uani 1 1 d . . . . .
H6 H -0.762(10) -0.166(7) -0.826(5) 0.05(3) Uiso 1 1 d . . . . .
N1 N -0.6529(6) -0.4424(4) -0.7441(3) 0.0246(14) Uani 1 1 d . . . . .
N2 N -0.3328(6) -0.2180(4) -0.7839(3) 0.0221(13) Uani 1 1 d . . . . .
N3 N -0.4575(7) -0.2149(4) -0.5543(3) 0.0255(14) Uani 1 1 d . . . . .
N4 N -0.3124(6) -0.5391(4) -0.5459(3) 0.0169(12) Uani 1 1 d . . . . .
C1 C -0.5860(8) -0.4992(5) -0.7831(3) 0.0275(18) Uani 1 1 d . . . . .
C2 C -0.6674(10) -0.5519(6) -0.8318(4) 0.044(2) Uani 1 1 d . . . . .
H2 H -0.625546 -0.591768 -0.860620 0.053 Uiso 1 1 calc R . . . .
C3 C -0.8033(11) -0.5477(8) -0.8391(5) 0.063(3) Uani 1 1 d . . . . .
H3 H -0.855112 -0.583935 -0.872391 0.076 Uiso 1 1 calc R . . . .
C4 C -0.8660(10) -0.4891(7) -0.7966(5) 0.057(3) Uani 1 1 d . . . . .
H4 H -0.960742 -0.485534 -0.800301 0.068 Uiso 1 1 calc R . . . .
C5 C -0.7885(8) -0.4377(6) -0.7502(4) 0.036(2) Uani 1 1 d . . . . .
H5 H -0.829808 -0.397498 -0.721352 0.043 Uiso 1 1 calc R . . . .
C6 C -0.1984(7) -0.2369(5) -0.7800(3) 0.0245(16) Uani 1 1 d . . . . .
C7 C -0.1272(8) -0.1881(6) -0.8232(3) 0.0293(18) Uani 1 1 d . . . . .
H7 H -0.033797 -0.199327 -0.821358 0.035 Uiso 1 1 calc R . . . .
C8 C -0.1883(8) -0.1242(6) -0.8685(3) 0.0314(18) Uani 1 1 d . . . . .
H8 H -0.137450 -0.090992 -0.897061 0.038 Uiso 1 1 calc R . . . .
C9 C -0.3257(8) -0.1084(5) -0.8722(4) 0.0306(18) Uani 1 1 d . . . . .
H9 H -0.370309 -0.065575 -0.903782 0.037 Uiso 1 1 calc R . . . .
C10 C -0.3943(7) -0.1561(5) -0.8293(3) 0.0233(17) Uani 1 1 d . . . . .
H10 H -0.487884 -0.145707 -0.831249 0.028 Uiso 1 1 calc R . . . .
C11 C -0.3323(9) -0.2193(5) -0.5194(4) 0.033(2) Uani 1 1 d . . . . .
C12 C -0.3144(11) -0.1692(6) -0.4596(4) 0.048(3) Uani 1 1 d . . . . .
H12 H -0.229846 -0.171568 -0.433145 0.057 Uiso 1 1 calc R . . . .
C13 C -0.4154(12) -0.1174(7) -0.4387(4) 0.056(3) Uani 1 1 d . . . . .
H13 H -0.400699 -0.083703 -0.398211 0.068 Uiso 1 1 calc R . . . .
C14 C -0.5391(11) -0.1138(6) -0.4763(4) 0.047(2) Uani 1 1 d . . . . .
H14 H -0.609746 -0.077421 -0.462056 0.057 Uiso 1 1 calc R . . . .
C15 C -0.5590(9) -0.1631(6) -0.5343(4) 0.037(2) Uani 1 1 d . . . . .
H15 H -0.643794 -0.161072 -0.560548 0.045 Uiso 1 1 calc R . . . .
C16 C -0.1835(7) -0.5493(5) -0.5591(3) 0.0195(15) Uani 1 1 d . . . . .
C17 C -0.0945(8) -0.5985(6) -0.5124(4) 0.033(2) Uani 1 1 d . . . . .
H17 H -0.004183 -0.606907 -0.519720 0.039 Uiso 1 1 calc R . . . .
C18 C -0.1353(8) -0.6347(6) -0.4561(3) 0.0311(18) Uani 1 1 d . . . . .
H18 H -0.072947 -0.665862 -0.424313 0.037 Uiso 1 1 calc R . . . .
C19 C -0.2674(7) -0.6255(5) -0.4463(3) 0.0244(15) Uani 1 1 d . . . . .
H19 H -0.297609 -0.651775 -0.408222 0.029 Uiso 1 1 calc R . . . .
C20 C -0.3532(8) -0.5787(5) -0.4915(3) 0.0237(16) Uani 1 1 d . . . . .
H20 H -0.444552 -0.573297 -0.485131 0.028 Uiso 1 1 calc R . . . .
C21 C -0.7346(13) -0.2685(8) -0.8715(4) 0.067(3) Uani 1 1 d . . . . .
H21A H -0.689210 -0.329837 -0.859881 0.101 Uiso 1 1 calc GR . . . .
H21B H -0.685926 -0.233284 -0.902187 0.101 Uiso 1 1 calc GR . . . .
H21C H -0.826148 -0.281222 -0.892165 0.101 Uiso 1 1 calc GR . . . .
O7 O -0.930(3) -0.078(2) -0.5059(13) 0.088(5) Uani 0.362(14) 1 d D U P B 2
H7A H -0.858773 -0.105207 -0.490029 0.132 Uiso 0.362(14) 1 calc GR . P B 2
C22 C -1.029(3) -0.111(3) -0.4772(17) 0.088(5) Uani 0.362(14) 1 d D U P B 2
H22A H -1.072210 -0.164328 -0.502569 0.132 Uiso 0.362(14) 1 calc GR . P B 2
H22B H -1.094322 -0.058860 -0.474343 0.132 Uiso 0.362(14) 1 calc GR . P B 2
H22C H -0.994687 -0.132819 -0.432986 0.132 Uiso 0.362(14) 1 calc GR . P B 2
C23 C -0.875(3) -0.113(2) -0.6708(17) 0.039(8) Uani 0.29(2) 1 d . U P A 2
H23A H -0.961551 -0.112003 -0.653883 0.059 Uiso 0.29(2) 1 calc R . P A 2
H23B H -0.810537 -0.073718 -0.642848 0.059 Uiso 0.29(2) 1 calc R . P A 2
H23C H -0.886100 -0.087821 -0.715554 0.059 Uiso 0.29(2) 1 calc R . P A 2
C22A C -0.874(4) -0.062(2) -0.5641(18) 0.088(5) Uani 0.375(14) 1 d D U P C 1
H22D H -0.848979 -0.071112 -0.607918 0.132 Uiso 0.375(14) 1 calc GR . P C 1
H22E H -0.795471 -0.043250 -0.533690 0.132 Uiso 0.375(14) 1 calc GR . P C 1
H22F H -0.941937 -0.010600 -0.565546 0.132 Uiso 0.375(14) 1 calc GR . P C 1
O7A O -0.924(3) -0.1419(18) -0.5442(13) 0.088(5) Uani 0.375(14) 1 d D U P C 1
H7AA H -0.909376 -0.144797 -0.503116 0.132 Uiso 0.375(14) 1 calc GR . P C 1

loop_
_atom_site_aniso_label
_atom_site_aniso_U_11
_atom_site_aniso_U_22
_atom_site_aniso_U_33
_atom_site_aniso_U_23
_atom_site_aniso_U_13
_atom_site_aniso_U_12
Dy1 0.01653(18) 0.02146(17) 0.01902(16) 0.00493(14) 0.00744(12) 0.00150(16)
S1 0.0360(12) 0.0284(10) 0.0239(9) -0.0011(8) 0.0112(8) 0.0109(9)
S2 0.0173(11) 0.0474(13) 0.0380(11) 0.0207(9) 0.0107(9) 0.0042(9)
S3 0.0369(14) 0.0422(13) 0.0407(12) -0.0075(10) -0.0108(10) 0.0096(10)
S4 0.0210(10) 0.0320(10) 0.0251(9) 0.0107(8) 0.0109(8) 0.0059(8)
Na1 0.0264(17) 0.0268(15) 0.0230(14) 0.0031(12) 0.0053(12) -0.0007(13)
O1 0.022(3) 0.025(3) 0.021(2) 0.000(2) 0.006(2) -0.004(2)
O2 0.022(3) 0.032(3) 0.028(3) 0.015(2) 0.017(2) -0.001(2)
O3 0.025(3) 0.025(3) 0.022(2) -0.005(2) 0.002(2) -0.001(2)
O4 0.014(3) 0.031(3) 0.025(3) 0.012(2) 0.009(2) 0.007(2)
O5 0.023(3) 0.061(4) 0.041(4) 0.005(3) 0.004(3) -0.004(3)
O6 0.061(5) 0.039(4) 0.030(3) 0.002(3) -0.003(3) 0.010(3)
N1 0.029(4) 0.025(3) 0.019(3) -0.003(3) 0.000(3) 0.002(3)
N2 0.024(4) 0.021(3) 0.024(3) 0.005(2) 0.013(3) -0.001(3)
N3 0.035(4) 0.020(3) 0.023(3) -0.003(2) 0.010(3) -0.004(3)
N4 0.016(3) 0.018(3) 0.017(3) 0.004(2) 0.006(2) -0.002(2)
C1 0.034(5) 0.028(4) 0.022(4) 0.005(3) 0.008(3) 0.015(4)
C2 0.062(7) 0.039(5) 0.027(4) -0.013(4) -0.009(4) 0.019(5)
C3 0.057(7) 0.061(7) 0.059(6) -0.031(5) -0.034(5) 0.021(6)
C4 0.037(6) 0.060(6) 0.066(7) -0.027(5) -0.022(5) 0.014(5)
C5 0.018(5) 0.048(5) 0.041(5) -0.004(4) -0.002(4) 0.017(4)
C6 0.014(4) 0.034(4) 0.028(4) 0.005(3) 0.010(3) -0.001(3)
C7 0.023(4) 0.038(5) 0.030(4) 0.005(3) 0.014(3) -0.003(4)
C8 0.036(5) 0.038(4) 0.023(4) 0.009(4) 0.015(3) -0.005(4)
C9 0.041(5) 0.027(4) 0.026(4) 0.007(3) 0.012(3) -0.001(4)
C10 0.021(4) 0.023(4) 0.027(4) 0.008(3) 0.009(3) 0.011(3)
C11 0.052(6) 0.022(4) 0.025(4) 0.002(3) 0.002(4) 0.003(4)
C12 0.067(7) 0.038(5) 0.032(5) -0.008(4) -0.014(5) 0.007(5)
C13 0.104(9) 0.037(5) 0.028(4) -0.006(4) 0.008(5) 0.016(6)
C14 0.075(7) 0.030(5) 0.042(5) -0.007(4) 0.026(5) 0.002(5)
C15 0.050(6) 0.028(4) 0.039(5) -0.004(4) 0.025(4) 0.006(4)
C16 0.015(4) 0.025(4) 0.021(3) 0.006(3) 0.008(3) -0.003(3)
C17 0.022(4) 0.048(5) 0.031(4) 0.014(4) 0.009(3) 0.004(4)
C18 0.031(5) 0.037(5) 0.025(4) 0.002(3) 0.001(3) 0.001(4)
C19 0.032(4) 0.026(4) 0.016(3) 0.003(3) 0.008(3) 0.001(4)
C20 0.030(5) 0.014(3) 0.029(4) 0.000(3) 0.013(3) 0.003(3)
C21 0.114(10) 0.056(7) 0.035(5) 0.007(5) 0.020(6) 0.012(7)
O7 0.075(10) 0.099(12) 0.095(11) -0.011(8) 0.028(8) -0.009(9)
C22 0.075(10) 0.099(12) 0.094(11) -0.011(8) 0.028(8) -0.009(9)
C23 0.018(13) 0.040(14) 0.065(15) -0.007(12) 0.020(11) 0.007(11)
C22A 0.075(10) 0.099(12) 0.095(11) -0.011(8) 0.028(8) -0.009(9)
O7A 0.075(10) 0.099(12) 0.094(11) -0.011(8) 0.029(8) -0.009(9)

loop_
_atom_type_symbol
_atom_type_description
_atom_type_scat_dispersion_real
_atom_type_scat_dispersion_imag
_atom_type_scat_source
C C 0.0033 0.0016 'International Tables Vol C Tables 4.2.6.8 and 6.1.1.4'
H H 0.0000 0.0000 'International Tables Vol C Tables 4.2.6.8 and 6.1.1.4'
Dy Dy -0.1892 4.4098 'International Tables Vol C Tables 4.2.6.8 and 6.1.1.4'
N N 0.0061 0.0033 'International Tables Vol C Tables 4.2.6.8 and 6.1.1.4'
Na Na 0.0362 0.0249 'International Tables Vol C Tables 4.2.6.8 and 6.1.1.4'
O O 0.0106 0.0060 'International Tables Vol C Tables 4.2.6.8 and 6.1.1.4'
S S 0.1246 0.1234 'International Tables Vol C Tables 4.2.6.8 and 6.1.1.4'

loop_
_geom_angle_atom_site_label_1
_geom_angle_atom_site_label_2
_geom_angle_atom_site_label_3
_geom_angle
_geom_angle_site_symmetry_1
_geom_angle_site_symmetry_3
_geom_angle_publ_flag
S1 Dy1 Na1 95.88(6) . . ?
S2 Dy1 S1 86.56(6) . . ?
S2 Dy1 S3 82.39(7) . . ?
S2 Dy1 Na1 109.60(6) . . ?
S3 Dy1 S1 159.32(6) . . ?
S3 Dy1 Na1 104.28(6) . . ?
S4 Dy1 S1 81.47(6) . . ?
S4 Dy1 S2 68.51(5) . . ?
S4 Dy1 S3 78.22(6) . . ?
S4 Dy1 Na1 176.77(6) . . ?
O1 Dy1 S1 67.77(12) . . ?
O1 Dy1 S2 136.32(11) . . ?
O1 Dy1 S3 131.16(12) . . ?
O1 Dy1 S4 135.65(12) . . ?
O1 Dy1 Na1 43.91(12) . . ?
O1 Dy1 O3 67.11(16) . . ?
O2 Dy1 S1 84.08(14) . . ?
O2 Dy1 S2 67.47(13) . . ?
O2 Dy1 S3 107.45(14) . . ?
O2 Dy1 S4 134.24(12) . . ?
O2 Dy1 Na1 43.25(13) . . ?
O2 Dy1 O1 74.97(17) . . ?
O2 Dy1 O3 76.07(17) . . ?
O2 Dy1 O4 156.15(17) . . ?
O3 Dy1 S1 133.97(12) . . ?
O3 Dy1 S2 121.37(13) . . ?
O3 Dy1 S3 66.50(12) . . ?
O3 Dy1 S4 140.29(12) . . ?
O3 Dy1 Na1 42.88(12) . . ?
O4 Dy1 S1 92.59(13) . . ?
O4 Dy1 S2 136.06(12) . . ?
O4 Dy1 S3 83.47(13) . . ?
O4 Dy1 S4 67.94(12) . . ?
O4 Dy1 Na1 114.17(12) . . ?
O4 Dy1 O1 81.90(16) . . ?
O4 Dy1 O3 89.77(16) . . ?
Dy1 S1 Na1 134.24(9) . 2_443 ?
C1 S1 Dy1 100.5(3) . . ?
C1 S1 Na1 100.2(3) . 2_443 ?
C6 S2 Dy1 101.7(2) . . ?
C11 S3 Dy1 102.5(3) . . ?
C16 S4 Dy1 98.4(2) . . ?
S1 Na1 Dy1 122.74(10) 2_453 . ?
O1 Na1 Dy1 41.36(12) . . ?
O1 Na1 S1 163.50(17) . 2_453 ?
O2 Na1 Dy1 40.51(12) . . ?
O2 Na1 S1 93.51(15) . 2_453 ?
O2 Na1 O1 70.67(17) . . ?
O3 Na1 Dy1 41.90(12) . . ?
O3 Na1 S1 107.04(15) . 2_453 ?
O3 Na1 O1 64.61(17) . . ?
O3 Na1 O2 72.94(18) . . ?
O5 Na1 Dy1 130.31(18) . . ?
O5 Na1 S1 94.84(19) . 2_453 ?
O5 Na1 O1 100.6(2) . . ?
O5 Na1 O2 170.6(2) . . ?
O5 Na1 O3 100.4(2) . . ?
O6 Na1 Dy1 122.9(2) . . ?
O6 Na1 S1 85.6(2) . 2_453 ?
O6 Na1 O1 100.6(2) . . ?
O6 Na1 O2 97.1(2) . . ?
O6 Na1 O3 164.0(2) . . ?
O6 Na1 O5 87.8(2) . . ?
Dy1 O1 Na1 94.73(18) . . ?
N1 O1 Dy1 130.5(4) . . ?
N1 O1 Na1 112.7(4) . . ?
Dy1 O2 Na1 96.24(17) . . ?
N2 O2 Dy1 131.5(4) . . ?
N2 O2 Na1 131.9(4) . . ?
Dy1 O3 Na1 95.23(17) . . ?
N3 O3 Dy1 131.0(4) . . ?
N3 O3 Na1 130.0(4) . . ?
N4 O4 Dy1 126.9(4) . . ?
Na1 O5 H5B 126(3) . . ?
Na1 O5 H5A 126(3) . . ?
H5B O5 H5A 107(5) . . ?
C23 O5 Na1 114.0(14) . . ?
C23 O5 H5A 97(6) . . ?
Na1 O6 H6 114(8) . . ?
C21 O6 Na1 134.8(6) . . ?
C21 O6 H6 106(8) . . ?
O1 N1 C1 120.6(6) . . ?
O1 N1 C5 116.5(6) . . ?
C5 N1 C1 122.9(7) . . ?
O2 N2 C6 120.6(6) . . ?
O2 N2 C10 118.1(6) . . ?
C10 N2 C6 121.3(6) . . ?
O3 N3 C11 120.0(6) . . ?
O3 N3 C15 117.0(7) . . ?
C15 N3 C11 123.0(7) . . ?
O4 N4 C16 119.9(5) . . ?
O4 N4 C20 118.7(6) . . ?
C20 N4 C16 121.4(6) . . ?
N1 C1 S1 120.6(6) . . ?
N1 C1 C2 115.5(7) . . ?
C2 C1 S1 123.9(6) . . ?
C1 C2 H2 118.7 . . ?
C3 C2 C1 122.6(8) . . ?
C3 C2 H2 118.7 . . ?
C2 C3 H3 120.5 . . ?
C2 C3 C4 119.1(8) . . ?
C4 C3 H3 120.5 . . ?
C3 C4 H4 120.7 . . ?
C5 C4 C3 118.6(9) . . ?
C5 C4 H4 120.7 . . ?
N1 C5 H5 119.3 . . ?
C4 C5 N1 121.3(8) . . ?
C4 C5 H5 119.3 . . ?
N2 C6 S2 118.2(5) . . ?
N2 C6 C7 117.3(7) . . ?
C7 C6 S2 124.4(6) . . ?
C6 C7 H7 119.2 . . ?
C8 C7 C6 121.7(7) . . ?
C8 C7 H7 119.2 . . ?
C7 C8 H8 120.2 . . ?
C7 C8 C9 119.5(7) . . ?
C9 C8 H8 120.2 . . ?
C8 C9 H9 120.8 . . ?
C10 C9 C8 118.3(7) . . ?
C10 C9 H9 120.8 . . ?
N2 C10 C9 121.9(7) . . ?
N2 C10 H10 119.1 . . ?
C9 C10 H10 119.1 . . ?
N3 C11 S3 119.0(6) . . ?
N3 C11 C12 116.1(8) . . ?
C12 C11 S3 124.8(7) . . ?
C11 C12 H12 119.2 . . ?
C13 C12 C11 121.6(9) . . ?
C13 C12 H12 119.2 . . ?
C12 C13 H13 120.0 . . ?
C12 C13 C14 120.0(8) . . ?
C14 C13 H13 120.0 . . ?
C13 C14 H14 120.3 . . ?
C15 C14 C13 119.3(9) . . ?
C15 C14 H14 120.3 . . ?
N3 C15 C14 120.0(9) . . ?
N3 C15 H15 120.0 . . ?
C14 C15 H15 120.0 . . ?
N4 C16 S4 119.5(5) . . ?
N4 C16 C17 116.8(6) . . ?
C17 C16 S4 123.7(5) . . ?
C16 C17 H17 119.3 . . ?
C18 C17 C16 121.4(7) . . ?
C18 C17 H17 119.3 . . ?
C17 C18 H18 120.2 . . ?
C17 C18 C19 119.5(7) . . ?
C19 C18 H18 120.2 . . ?
C18 C19 H19 120.5 . . ?
C20 C19 C18 119.0(7) . . ?
C20 C19 H19 120.5 . . ?
N4 C20 H20 119.1 . . ?
C19 C20 N4 121.8(7) . . ?
C19 C20 H20 119.1 . . ?
O6 C21 H21A 109.5 . . ?
O6 C21 H21B 109.5 . . ?
O6 C21 H21C 109.5 . . ?
H21A C21 H21B 109.5 . . ?
H21A C21 H21C 109.5 . . ?
H21B C21 H21C 109.5 . . ?
C22 O7 H7A 109.5 . . ?
O7 C22 H22A 109.5 . . ?
O7 C22 H22B 109.5 . . ?
O7 C22 H22C 109.5 . . ?
H22A C22 H22B 109.5 . . ?
H22A C22 H22C 109.5 . . ?
H22B C22 H22C 109.5 . . ?
O5 C23 H23A 109.5 . . ?
O5 C23 H23B 109.5 . . ?
O5 C23 H23C 109.5 . . ?
H23A C23 H23B 109.5 . . ?
H23A C23 H23C 109.5 . . ?
H23B C23 H23C 109.5 . . ?
H22D C22A H22E 109.5 . . ?
H22D C22A H22F 109.5 . . ?
H22E C22A H22F 109.5 . . ?
O7A C22A H22D 109.5 . . ?
O7A C22A H22E 109.5 . . ?
O7A C22A H22F 109.5 . . ?
C22A O7A H7AA 109.5 . . ?

loop_
_geom_bond_atom_site_label_1
_geom_bond_atom_site_label_2
_geom_bond_distance
_geom_bond_site_symmetry_2
_geom_bond_publ_flag
Dy1 S1 2.8713(19) . ?
Dy1 S2 2.8441(19) . ?
Dy1 S3 2.860(2) . ?
Dy1 S4 2.8306(19) . ?
Dy1 Na1 3.526(3) . ?
Dy1 O1 2.338(5) . ?
Dy1 O2 2.304(5) . ?
Dy1 O3 2.364(5) . ?
Dy1 O4 2.317(4) . ?
S1 Na1 2.980(3) 2_443 ?
S1 C1 1.714(8) . ?
S2 C6 1.726(7) . ?
S3 C11 1.715(9) . ?
S4 C16 1.727(6) . ?
Na1 O1 2.454(5) . ?
Na1 O2 2.430(6) . ?
Na1 O3 2.409(5) . ?
Na1 O5 2.374(6) . ?
Na1 O6 2.300(7) . ?
O1 N1 1.339(7) . ?
O2 N2 1.340(7) . ?
O3 N3 1.345(7) . ?
O4 N4 1.336(7) . ?
O5 H5B 0.87(2) . ?
O5 H5A 0.86(2) . ?
O5 C23 1.27(3) . ?
O6 H6 0.73(9) . ?
O6 C21 1.396(11) . ?
N1 C1 1.365(9) . ?
N1 C5 1.358(10) . ?
N2 C6 1.372(9) . ?
N2 C10 1.358(9) . ?
N3 C11 1.369(10) . ?
N3 C15 1.358(10) . ?
N4 C16 1.370(9) . ?
N4 C20 1.360(8) . ?
C1 C2 1.413(11) . ?
C2 H2 0.9500 . ?
C2 C3 1.360(14) . ?
C3 H3 0.9500 . ?
C3 C4 1.404(13) . ?
C4 H4 0.9500 . ?
C4 C5 1.354(12) . ?
C5 H5 0.9500 . ?
C6 C7 1.392(10) . ?
C7 H7 0.9500 . ?
C7 C8 1.372(10) . ?
C8 H8 0.9500 . ?
C8 C9 1.395(11) . ?
C9 H9 0.9500 . ?
C9 C10 1.363(10) . ?
C10 H10 0.9500 . ?
C11 C12 1.405(11) . ?
C12 H12 0.9500 . ?
C12 C13 1.363(13) . ?
C13 H13 0.9500 . ?
C13 C14 1.379(14) . ?
C14 H14 0.9500 . ?
C14 C15 1.368(11) . ?
C15 H15 0.9500 . ?
C16 C17 1.404(10) . ?
C17 H17 0.9500 . ?
C17 C18 1.374(10) . ?
C18 H18 0.9500 . ?
C18 C19 1.380(10) . ?
C19 H19 0.9500 . ?
C19 C20 1.351(10) . ?
C20 H20 0.9500 . ?
C21 H21A 0.9800 . ?
C21 H21B 0.9800 . ?
C21 H21C 0.9800 . ?
O7 H7A 0.8400 . ?
O7 C22 1.31(3) . ?
C22 H22A 0.9800 . ?
C22 H22B 0.9800 . ?
C22 H22C 0.9800 . ?
C23 H23A 0.9800 . ?
C23 H23B 0.9800 . ?
C23 H23C 0.9800 . ?
C22A H22D 0.9800 . ?
C22A H22E 0.9800 . ?
C22A H22F 0.9800 . ?
C22A O7A 1.31(3) . ?
O7A H7AA 0.8400 . ?

loop_
_geom_torsion_atom_site_label_1
_geom_torsion_atom_site_label_2
_geom_torsion_atom_site_label_3
_geom_torsion_atom_site_label_4
_geom_torsion
_geom_torsion_site_symmetry_1
_geom_torsion_site_symmetry_2
_geom_torsion_site_symmetry_3
_geom_torsion_site_symmetry_4
_geom_torsion_publ_flag
Dy1 S1 C1 N1 -0.6(6) . . . . ?
Dy1 S1 C1 C2 -179.4(6) . . . . ?
Dy1 S2 C6 N2 1.5(6) . . . . ?
Dy1 S2 C6 C7 -179.4(6) . . . . ?
Dy1 S3 C11 N3 -6.1(6) . . . . ?
Dy1 S3 C11 C12 173.0(7) . . . . ?
Dy1 S4 C16 N4 18.8(6) . . . . ?
Dy1 S4 C16 C17 -162.7(6) . . . . ?
Dy1 O1 N1 C1 0.1(9) . . . . ?
Dy1 O1 N1 C5 178.3(5) . . . . ?
Dy1 O2 N2 C6 -9.3(9) . . . . ?
Dy1 O2 N2 C10 173.3(5) . . . . ?
Dy1 O3 N3 C11 9.4(9) . . . . ?
Dy1 O3 N3 C15 -171.7(5) . . . . ?
Dy1 O4 N4 C16 -23.3(8) . . . . ?
Dy1 O4 N4 C20 158.0(5) . . . . ?
S1 C1 C2 C3 178.0(8) . . . . ?
S2 C6 C7 C8 -179.7(6) . . . . ?
S3 C11 C12 C13 179.2(8) . . . . ?
S4 C16 C17 C18 -178.5(6) . . . . ?
Na1 S1 C1 N1 138.3(5) 2_443 . . . ?
Na1 S1 C1 C2 -40.5(7) 2_443 . . . ?
Na1 O1 N1 C1 118.4(6) . . . . ?
Na1 O1 N1 C5 -63.4(7) . . . . ?
Na1 O2 N2 C6 162.1(5) . . . . ?
Na1 O2 N2 C10 -15.3(9) . . . . ?
Na1 O3 N3 C11 -143.2(5) . . . . ?
Na1 O3 N3 C15 35.6(8) . . . . ?
O1 N1 C1 S1 0.4(9) . . . . ?
O1 N1 C1 C2 179.4(6) . . . . ?
O1 N1 C5 C4 -178.9(8) . . . . ?
O2 N2 C6 S2 3.6(9) . . . . ?
O2 N2 C6 C7 -175.6(6) . . . . ?
O2 N2 C10 C9 176.1(7) . . . . ?
O3 N3 C11 S3 0.1(9) . . . . ?
O3 N3 C11 C12 -179.1(7) . . . . ?
O3 N3 C15 C14 179.8(7) . . . . ?
O4 N4 C16 S4 -3.0(8) . . . . ?
O4 N4 C16 C17 178.3(6) . . . . ?
O4 N4 C20 C19 -177.7(6) . . . . ?
N1 C1 C2 C3 -0.8(13) . . . . ?
N2 C6 C7 C8 -0.5(11) . . . . ?
N3 C11 C12 C13 -1.7(13) . . . . ?
N4 C16 C17 C18 0.1(11) . . . . ?
C1 N1 C5 C4 -0.7(13) . . . . ?
C1 C2 C3 C4 -0.2(16) . . . . ?
C2 C3 C4 C5 0.8(17) . . . . ?
C3 C4 C5 N1 -0.3(15) . . . . ?
C5 N1 C1 S1 -177.6(6) . . . . ?
C5 N1 C1 C2 1.3(11) . . . . ?
C6 N2 C10 C9 -1.3(11) . . . . ?
C6 C7 C8 C9 -1.0(12) . . . . ?
C7 C8 C9 C10 1.4(12) . . . . ?
C8 C9 C10 N2 -0.3(11) . . . . ?
C10 N2 C6 S2 -179.1(5) . . . . ?
C10 N2 C6 C7 1.7(10) . . . . ?
C11 N3 C15 C14 -1.3(12) . . . . ?
C11 C12 C13 C14 0.5(15) . . . . ?
C12 C13 C14 C15 0.4(14) . . . . ?
C13 C14 C15 N3 0.0(13) . . . . ?
C15 N3 C11 S3 -178.7(6) . . . . ?
C15 N3 C11 C12 2.1(11) . . . . ?
C16 N4 C20 C19 3.5(10) . . . . ?
C16 C17 C18 C19 2.2(12) . . . . ?
C17 C18 C19 C20 -1.7(12) . . . . ?
C18 C19 C20 N4 -1.1(11) . . . . ?
C20 N4 C16 S4 175.7(5) . . . . ?
C20 N4 C16 C17 -3.0(10) . . . . ?
